data_7016652
loop_
_publ_author_name
'Mart\'inez-Salvador, Sonia'
'Alonso, Pablo J.'
'Forni\'es, Juan'
'Mart\'in, Antonio'
'Menj\'on, Babil'

_publ_section_title
;
 Efficient and stereoselective syntheses of isomeric
 trifluoromethyl-platinum(iv) chlorides.
;
_journal_issue 40
_journal_name_full 'Dalton transactions (Cambridge, England : 2003)'
_journal_page_first 10440
_journal_page_last 10447
_journal_paper_doi 10.1039/c1dt10557d
_journal_volume 40
_journal_year 2011
_chemical_formula_sum 'C54.75 H47.5 Cl3 F9 O1.25 P2 Pt'
_chemical_formula_weight 1259.81
_chemical_name_systematic
;
?
;
_space_group_IT_number 14
_symmetry_cell_setting monoclinic
_symmetry_space_group_name_Hall '-P 2ybc'
_symmetry_space_group_name_H-M 'P 1 21/c 1'
_atom_sites_solution_hydrogens geom
_atom_sites_solution_primary direct
_atom_sites_solution_secondary difmap
_audit_creation_method SHELXL-97
_cell_angle_alpha 90.00
_cell_angle_beta 91.1520(10)
_cell_angle_gamma 90.00
_cell_formula_units_Z 8
_cell_length_a 19.7396(2)
_cell_length_b 13.0013(2)
_cell_length_c 40.0065(6)
_cell_measurement_reflns_used 34983
_cell_measurement_temperature 100(2)
_cell_measurement_theta_max 28.8605
_cell_measurement_theta_min 4.1431
_cell_volume 10265.2(2)
_computing_cell_refinement
;
CrysAlis RED, Oxford Diffraction Ltd.,
Version 1.171.33.55 (release 05-01-2010 CrysAlis171 .NET)
(compiled Jan 5 2010,16:28:46)
;
_computing_data_collection
;
CrysAlis CCD, Oxford Diffraction Ltd.,
Version 1.171.33.55 (release 05-01-2010 CrysAlis171 .NET)
(compiled Jan 5 2010,16:28:46)
;
_computing_data_reduction
;
CrysAlis RED, Oxford Diffraction Ltd.,
Version 1.171.33.55 (release 05-01-2010 CrysAlis171 .NET)
(compiled Jan 5 2010,16:28:46)
;
_computing_structure_refinement 'SHELXL-97 (Sheldrick, 1997)'
_computing_structure_solution 'SHELXS-97 (Sheldrick, 1990)'
_diffrn_ambient_temperature 100(2)
_diffrn_detector_area_resol_mean 16.0655
_diffrn_measured_fraction_theta_full 0.995
_diffrn_measured_fraction_theta_max 0.906
_diffrn_measurement_details
;
1 omega -93.00 1.00 1.0000 30.0000
omega____ theta____ kappa____ phi______ frames
- -19.9615 -37.0000 -90.0000 94

2 omega -90.00 -3.00 1.0000 30.0000
omega____ theta____ kappa____ phi______ frames
- -19.9615 -37.0000 -180.0000 87

3 omega 1.00 27.00 1.0000 30.0000
omega____ theta____ kappa____ phi______ frames
- 22.1490 -37.0000 -180.0000 26

4 omega 50.00 87.00 1.0000 30.0000
omega____ theta____ kappa____ phi______ frames
- 22.1490 -138.0000 126.0000 37

5 omega -92.00 13.00 1.0000 30.0000
omega____ theta____ kappa____ phi______ frames
- -19.9615 -77.0000 90.0000 105

6 omega -102.00 -32.00 1.0000 30.0000
omega____ theta____ kappa____ phi______ frames
- -19.9615 179.0000 60.0000 70

7 omega -102.00 -32.00 1.0000 30.0000
omega____ theta____ kappa____ phi______ frames
- -19.9615 179.0000 -150.0000 70

8 omega -11.00 50.00 1.0000 30.0000
omega____ theta____ kappa____ phi______ frames
- 22.1490 77.0000 30.0000 61

9 omega 34.00 102.00 1.0000 30.0000
omega____ theta____ kappa____ phi______ frames
- 22.1490 179.0000 150.0000 68

;
_diffrn_measurement_device_type 'Xcalibur, Sapphire3'
_diffrn_measurement_method 'w scans'
_diffrn_orient_matrix_UB_11 -0.0133670000
_diffrn_orient_matrix_UB_12 0.0013278000
_diffrn_orient_matrix_UB_13 0.0163144000
_diffrn_orient_matrix_UB_21 0.0333590000
_diffrn_orient_matrix_UB_22 0.0010376000
_diffrn_orient_matrix_UB_23 0.0069203000
_diffrn_orient_matrix_UB_31 -0.0003131000
_diffrn_orient_matrix_UB_32 0.0545441000
_diffrn_orient_matrix_UB_33 -0.0005301000
_diffrn_radiation_monochromator graphite
_diffrn_radiation_source 'Enhance (Mo) X-ray Source'
_diffrn_radiation_type MoK\a
_diffrn_radiation_wavelength 0.71073
_diffrn_reflns_av_R_equivalents 0.0686
_diffrn_reflns_av_sigmaI/netI 0.0931
_diffrn_reflns_limit_h_max 26
_diffrn_reflns_limit_h_min -25
_diffrn_reflns_limit_k_max 16
_diffrn_reflns_limit_k_min -17
_diffrn_reflns_limit_l_max 53
_diffrn_reflns_limit_l_min -51
_diffrn_reflns_number 116092
_diffrn_reflns_theta_full 25.00
_diffrn_reflns_theta_max 28.92
_diffrn_reflns_theta_min 4.16
_exptl_absorpt_coefficient_mu 3.025
_exptl_absorpt_correction_T_max 0.8393
_exptl_absorpt_correction_T_min 0.3430
_exptl_absorpt_correction_type multi-scan
_exptl_absorpt_process_details
;
CrysAlis RED, Oxford Diffraction Ltd.,
Version 1.171.33.55 (release 05-01-2010 CrysAlis171 .NET)
(compiled Jan 5 2010,16:28:46)
Empirical absorption correction using spherical harmonics,
implemented in SCALE3 ABSPACK scaling algorithm.
;
_exptl_crystal_colour purple
_exptl_crystal_density_diffrn 1.630
_exptl_crystal_density_method 'not measured'
_exptl_crystal_description needle
_exptl_crystal_F_000 5008
_exptl_crystal_size_max 0.45
_exptl_crystal_size_mid 0.10
_exptl_crystal_size_min 0.06
_refine_diff_density_max 3.191
_refine_diff_density_min -3.170
_refine_diff_density_rms 0.145
_refine_ls_extinction_method none
_refine_ls_goodness_of_fit_ref 1.018
_refine_ls_hydrogen_treatment constr
_refine_ls_matrix_type full
_refine_ls_number_parameters 1348
_refine_ls_number_reflns 24566
_refine_ls_number_restraints 71
_refine_ls_restrained_S_all 1.029
_refine_ls_R_factor_all 0.0951
_refine_ls_R_factor_gt 0.0554
_refine_ls_shift/su_max 0.001
_refine_ls_shift/su_mean 0.000
_refine_ls_structure_factor_coef Fsqd
_refine_ls_weighting_details 'calc w=1/[\s^2^(Fo^2^)+(0.0590P)^2^+0.0000P] where P=(Fo^2^+2Fc^2^)/3'
_refine_ls_weighting_scheme calc
_refine_ls_wR_factor_gt 0.1127
_refine_ls_wR_factor_ref 0.1209
_reflns_number_gt 16309
_reflns_number_total 24566
_reflns_threshold_expression >2sigma(I)
_cod_data_source_file c1dt10557d.txt
_cod_data_source_block 5
_cod_original_sg_symbol_H-M P2(1)/c
_cod_original_formula_sum 'C54.75 H47.50 Cl3 F9 O1.25 P2 Pt'
_cod_database_code 7016652

loop_
_symmetry_equiv_pos_as_xyz
'x, y, z'
'-x, y+1/2, -z+1/2'
'-x, -y, -z'
'x, -y-1/2, z-1/2'

loop_
_atom_site_label
_atom_site_type_symbol
_atom_site_fract_x
_atom_site_fract_y
_atom_site_fract_z
_atom_site_U_iso_or_equiv
_atom_site_adp_type
_atom_site_occupancy
_atom_site_symmetry_multiplicity
_atom_site_calc_flag
_atom_site_refinement_flags
_atom_site_disorder_assembly
_atom_site_disorder_group
Pt1 Pt 0.329677(11) 0.483173(17) 0.380883(5) 0.01682(6) Uani 1 1 d D . .
Cl1 Cl 0.38372(7) 0.54675(10) 0.33168(3) 0.0187(3) Uani 1 1 d . A .
Cl2 Cl 0.31091(12) 0.66333(16) 0.39588(5) 0.0180(4) Uani 0.80 1 d PD A 1
C2' C 0.2940(11) 0.6212(11) 0.3932(5) 0.041(13) Uani 0.20 1 d PDU A 2
F4' F 0.3494(10) 0.6766(13) 0.3936(4) 0.024(5) Uani 0.20 1 d PD A 2
F5' F 0.2464(12) 0.6569(16) 0.3741(5) 0.076(8) Uani 0.20 1 d PD A 2
F6' F 0.2748(9) 0.6155(12) 0.4253(4) 0.037(5) Uani 0.20 1 d PD A 2
Cl3 Cl 0.43931(13) 0.49711(18) 0.41009(6) 0.0274(5) Uani 0.70 1 d P A 1
C3' C 0.4106(10) 0.4725(13) 0.4090(4) 0.025(6) Uani 0.30 1 d PDU A 2
F7' F 0.4188(6) 0.5553(7) 0.4298(2) 0.0245(12) Uani 0.30 1 d PDU A 2
F8' F 0.4236(5) 0.3951(7) 0.4296(3) 0.0223(10) Uani 0.30 1 d PD A 2
F9' F 0.4709(5) 0.4708(7) 0.3913(3) 0.0237(10) Uani 0.30 1 d PD A 2
C1 C 0.2790(4) 0.4446(5) 0.42279(18) 0.0420(19) Uani 1 1 d D A .
F1 F 0.2195(2) 0.4958(3) 0.42551(10) 0.0504(11) Uani 1 1 d D . .
F2 F 0.2621(2) 0.3462(3) 0.42482(11) 0.0575(13) Uani 1 1 d D . .
F3 F 0.3123(2) 0.4673(4) 0.45206(9) 0.0593(13) Uani 1 1 d D . .
C2 C 0.3524(5) 0.3357(7) 0.3730(2) 0.025(2) Uani 0.80 1 d PDU A 1
F4 F 0.4010(3) 0.3226(3) 0.34869(11) 0.0280(12) Uani 0.80 1 d P A 1
F5 F 0.3749(2) 0.2814(3) 0.39824(10) 0.0282(10) Uani 0.80 1 d P A 1
F6 F 0.2995(2) 0.2793(3) 0.35958(11) 0.0316(11) Uani 0.80 1 d P A 1
Cl2' Cl 0.3623(6) 0.3112(5) 0.3593(2) 0.029(2) Uani 0.20 1 d PD A 2
C3 C 0.2436(5) 0.4822(7) 0.3539(2) 0.012(2) Uani 0.70 1 d PU A 1
F7 F 0.2513(3) 0.4379(4) 0.32216(13) 0.0245(12) Uani 0.70 1 d P A 1
F8 F 0.1946(2) 0.4158(3) 0.36741(11) 0.0223(10) Uani 0.70 1 d P A 1
F9 F 0.2109(2) 0.5678(3) 0.34894(11) 0.0237(10) Uani 0.70 1 d P A 1
Cl3' Cl 0.2321(4) 0.4546(6) 0.3418(3) 0.061(3) Uani 0.30 1 d PD A 2
Pt2 Pt 0.177456(11) 0.527200(17) 0.125806(5) 0.01937(7) Uani 1 1 d . . .
Cl4 Cl 0.21534(7) 0.46460(11) 0.17973(3) 0.0229(3) Uani 1 1 d . . .
Cl5 Cl 0.21042(8) 0.36209(12) 0.10383(4) 0.0319(4) Uani 1 1 d . . .
Cl6 Cl 0.29217(9) 0.58851(12) 0.11714(4) 0.0346(4) Uani 1 1 d . . .
F10 F 0.1715(3) 0.6773(3) 0.07397(10) 0.0732(17) Uani 1 1 d . . .
F11 F 0.1813(3) 0.5250(3) 0.05414(11) 0.0728(16) Uani 1 1 d . . .
F12 F 0.0884(3) 0.5770(4) 0.07067(12) 0.0740(16) Uani 1 1 d . . .
F13 F 0.1067(3) 0.7183(4) 0.12956(14) 0.0843(18) Uani 1 1 d . . .
F14 F 0.1981(3) 0.7180(4) 0.15871(15) 0.0885(17) Uani 1 1 d U . .
F15 F 0.1103(2) 0.6424(3) 0.17575(11) 0.0548(12) Uani 1 1 d . . .
F16 F 0.0333(2) 0.5328(3) 0.13415(12) 0.0619(13) Uani 1 1 d . . .
F17 F 0.0771(2) 0.4011(4) 0.15593(11) 0.0572(13) Uani 1 1 d . . .
F18 F 0.0620(2) 0.4052(3) 0.10472(11) 0.0512(11) Uani 1 1 d . . .
C4 C 0.1515(4) 0.5830(5) 0.07942(18) 0.0413(19) Uani 1 1 d . . .
C5 C 0.1495(4) 0.6592(6) 0.1481(2) 0.046(2) Uani 1 1 d . . .
C6 C 0.0805(3) 0.4635(5) 0.13232(17) 0.0345(16) Uani 1 1 d U . .
P1 P 0.57669(7) 0.54261(9) 0.23728(3) 0.0111(3) Uani 1 1 d . . .
C7 C 0.6086(3) 0.4859(4) 0.19972(12) 0.0130(11) Uani 1 1 d . . .
C8 C 0.6355(3) 0.5491(4) 0.17508(14) 0.0209(13) Uani 1 1 d . . .
H8 H 0.6414 0.6206 0.1791 0.025 Uiso 1 1 calc R . .
C9 C 0.6533(3) 0.5071(4) 0.14508(15) 0.0267(14) Uani 1 1 d . . .
H9 H 0.6711 0.5501 0.1282 0.032 Uiso 1 1 calc R . .
C10 C 0.6457(3) 0.4034(4) 0.13914(14) 0.0211(13) Uani 1 1 d . . .
H10 H 0.6582 0.3752 0.1182 0.025 Uiso 1 1 calc R . .
C11 C 0.6199(3) 0.3403(4) 0.16350(14) 0.0176(12) Uani 1 1 d . . .
H11 H 0.6153 0.2685 0.1595 0.021 Uiso 1 1 calc R . .
C12 C 0.6007(3) 0.3816(4) 0.19371(13) 0.0157(12) Uani 1 1 d . . .
H12 H 0.5821 0.3385 0.2104 0.019 Uiso 1 1 calc R . .
C13 C 0.5915(3) 0.4561(4) 0.27197(12) 0.0130(11) Uani 1 1 d . . .
C14 C 0.5432(3) 0.4472(4) 0.29710(13) 0.0172(12) Uani 1 1 d . . .
H14 H 0.5017 0.4840 0.2955 0.021 Uiso 1 1 calc R . .
C15 C 0.5573(3) 0.3837(4) 0.32428(14) 0.0231(14) Uani 1 1 d . . .
H15 H 0.5254 0.3777 0.3416 0.028 Uiso 1 1 calc R . .
C16 C 0.6176(3) 0.3291(4) 0.32640(14) 0.0239(14) Uani 1 1 d . . .
H16 H 0.6265 0.2851 0.3449 0.029 Uiso 1 1 calc R . .
C17 C 0.6642(3) 0.3387(4) 0.30189(14) 0.0177(12) Uani 1 1 d . . .
H17 H 0.7054 0.3013 0.3037 0.021 Uiso 1 1 calc R . .
C18 C 0.6525(3) 0.4016(4) 0.27452(13) 0.0162(12) Uani 1 1 d . . .
H18 H 0.6855 0.4078 0.2577 0.019 Uiso 1 1 calc R . .
C19 C 0.4881(3) 0.5661(4) 0.23062(13) 0.0118(11) Uani 1 1 d . . .
C20 C 0.4524(3) 0.6249(4) 0.25423(13) 0.0164(12) Uani 1 1 d . . .
H20 H 0.4757 0.6545 0.2729 0.020 Uiso 1 1 calc R . .
C21 C 0.3836(3) 0.6388(4) 0.25005(14) 0.0170(12) Uani 1 1 d . . .
H21 H 0.3591 0.6761 0.2663 0.020 Uiso 1 1 calc R . .
C22 C 0.3498(3) 0.5985(4) 0.22227(14) 0.0174(12) Uani 1 1 d . . .
H22 H 0.3024 0.6095 0.2194 0.021 Uiso 1 1 calc R . .
C23 C 0.3847(3) 0.5422(4) 0.19867(14) 0.0202(12) Uani 1 1 d . . .
H23 H 0.3614 0.5150 0.1796 0.024 Uiso 1 1 calc R . .
C24 C 0.4540(3) 0.5258(4) 0.20305(13) 0.0170(11) Uani 1 1 d . . .
H24 H 0.4779 0.4867 0.1871 0.020 Uiso 1 1 calc R . .
C25 C 0.6186(3) 0.6627(4) 0.24502(12) 0.0115(11) Uani 1 1 d . . .
C26 C 0.5970(3) 0.7505(4) 0.22789(13) 0.0170(12) Uani 1 1 d . . .
H26 H 0.5580 0.7476 0.2136 0.020 Uiso 1 1 calc R . .
C27 C 0.6322(3) 0.8421(4) 0.23168(14) 0.0186(12) Uani 1 1 d . . .
H27 H 0.6184 0.9013 0.2194 0.022 Uiso 1 1 calc R . .
C28 C 0.6874(3) 0.8471(4) 0.25333(14) 0.0171(12) Uani 1 1 d . . .
H28 H 0.7106 0.9104 0.2565 0.021 Uiso 1 1 calc R . .
C29 C 0.7091(3) 0.7601(4) 0.27047(13) 0.0179(12) Uani 1 1 d . . .
H29 H 0.7477 0.7636 0.2850 0.021 Uiso 1 1 calc R . .
C30 C 0.6747(3) 0.6683(4) 0.26647(12) 0.0118(11) Uani 1 1 d U . .
H30 H 0.6894 0.6089 0.2784 0.014 Uiso 1 1 calc R . .
P2 P -0.13349(8) 0.51261(11) 0.45556(4) 0.0180(3) Uani 1 1 d . . .
C31 C -0.1289(3) 0.4063(4) 0.48401(13) 0.0193(12) Uani 1 1 d . . .
C32 C -0.0803(3) 0.3311(4) 0.48079(15) 0.0256(14) Uani 1 1 d . . .
H32 H -0.0463 0.3374 0.4644 0.031 Uiso 1 1 calc R . .
C33 C -0.0815(4) 0.2451(5) 0.50199(18) 0.0394(18) Uani 1 1 d . . .
H33 H -0.0487 0.1923 0.4997 0.047 Uiso 1 1 calc R . .
C34 C -0.1301(4) 0.2365(5) 0.52611(17) 0.0383(18) Uani 1 1 d . . .
H34 H -0.1305 0.1781 0.5404 0.046 Uiso 1 1 calc R . .
C35 C -0.1783(4) 0.3132(5) 0.52961(16) 0.0321(16) Uani 1 1 d . . .
H35 H -0.2111 0.3079 0.5466 0.038 Uiso 1 1 calc R . .
C36 C -0.1786(3) 0.3970(4) 0.50855(14) 0.0235(14) Uani 1 1 d . . .
H36 H -0.2124 0.4486 0.5106 0.028 Uiso 1 1 calc R . .
C37 C -0.0670(3) 0.4964(4) 0.42562(14) 0.0194(12) Uani 1 1 d . . .
C38 C -0.0796(3) 0.4408(4) 0.39638(14) 0.0251(14) Uani 1 1 d . . .
H38 H -0.1240 0.4171 0.3909 0.030 Uiso 1 1 calc R . .
C39 C -0.0266(4) 0.4209(5) 0.37561(17) 0.0341(17) Uani 1 1 d . . .
H39 H -0.0346 0.3838 0.3555 0.041 Uiso 1 1 calc R . .
C40 C 0.0374(4) 0.4539(5) 0.38356(17) 0.0360(17) Uani 1 1 d . . .
H40 H 0.0737 0.4374 0.3693 0.043 Uiso 1 1 calc R . .
C41 C 0.0502(3) 0.5117(5) 0.41245(17) 0.0372(17) Uani 1 1 d . . .
H41 H 0.0945 0.5365 0.4174 0.045 Uiso 1 1 calc R . .
C42 C -0.0023(3) 0.5323(5) 0.43360(15) 0.0270(14) Uani 1 1 d . . .
H42 H 0.0056 0.5707 0.4535 0.032 Uiso 1 1 calc R . .
C43 C -0.1188(3) 0.6327(4) 0.47626(14) 0.0197(13) Uani 1 1 d . . .
C44 C -0.1180(3) 0.6403(4) 0.51094(15) 0.0247(14) Uani 1 1 d . . .
H44 H -0.1248 0.5808 0.5242 0.030 Uiso 1 1 calc R . .
C45 C -0.1070(4) 0.7355(5) 0.52607(18) 0.0371(17) Uani 1 1 d . . .
H45 H -0.1064 0.7415 0.5497 0.045 Uiso 1 1 calc R . .
C46 C -0.0970(3) 0.8210(5) 0.50639(19) 0.0387(18) Uani 1 1 d . . .
H46 H -0.0896 0.8858 0.5168 0.046 Uiso 1 1 calc R . .
C47 C -0.0973(3) 0.8146(5) 0.47208(18) 0.0307(15) Uani 1 1 d . . .
H47 H -0.0903 0.8745 0.4590 0.037 Uiso 1 1 calc R . .
C48 C -0.1081(3) 0.7202(4) 0.45678(16) 0.0249(14) Uani 1 1 d . . .
H48 H -0.1082 0.7150 0.4331 0.030 Uiso 1 1 calc R . .
C49 C -0.2167(3) 0.5098(4) 0.43651(13) 0.0205(12) Uani 1 1 d . . .
C50 C -0.2541(3) 0.5988(5) 0.43055(14) 0.0247(14) Uani 1 1 d . . .
H50 H -0.2356 0.6639 0.4365 0.030 Uiso 1 1 calc R . .
C51 C -0.3178(3) 0.5930(5) 0.41606(16) 0.0311(15) Uani 1 1 d . . .
H51 H -0.3436 0.6538 0.4123 0.037 Uiso 1 1 calc R . .
C52 C -0.3443(3) 0.4971(5) 0.40697(16) 0.0347(16) Uani 1 1 d . . .
H52 H -0.3884 0.4927 0.3971 0.042 Uiso 1 1 calc R . .
C53 C -0.3071(3) 0.4092(5) 0.41225(14) 0.0255(14) Uani 1 1 d . . .
H53 H -0.3254 0.3445 0.4057 0.031 Uiso 1 1 calc R . .
C54 C -0.2443(3) 0.4139(4) 0.42673(14) 0.0224(13) Uani 1 1 d . . .
H54 H -0.2189 0.3527 0.4303 0.027 Uiso 1 1 calc R . .
P3 P 0.46393(7) 0.39751(10) 0.06617(3) 0.0152(3) Uani 1 1 d . . .
C55 C 0.4020(3) 0.3623(4) 0.03487(13) 0.0162(12) Uani 1 1 d . . .
C56 C 0.4185(3) 0.3136(5) 0.00555(15) 0.0302(15) Uani 1 1 d . . .
H56 H 0.4647 0.3033 0.0003 0.036 Uiso 1 1 calc R . .
C57 C 0.3682(4) 0.2798(5) -0.01625(16) 0.0423(19) Uani 1 1 d . . .
H57 H 0.3800 0.2450 -0.0362 0.051 Uiso 1 1 calc R . .
C58 C 0.3011(3) 0.2959(5) -0.00938(15) 0.0315(16) Uani 1 1 d . . .
H58 H 0.2668 0.2716 -0.0244 0.038 Uiso 1 1 calc R . .
C59 C 0.2837(3) 0.3475(5) 0.01937(15) 0.0282(15) Uani 1 1 d . . .
H59 H 0.2374 0.3605 0.0238 0.034 Uiso 1 1 calc R . .
C60 C 0.3332(3) 0.3800(5) 0.04159(15) 0.0298(15) Uani 1 1 d . . .
H60 H 0.3210 0.4145 0.0615 0.036 Uiso 1 1 calc R . .
C61 C 0.5481(3) 0.3761(4) 0.05112(13) 0.0197(13) Uani 1 1 d . . .
C62 C 0.5697(3) 0.2797(4) 0.04166(13) 0.0222(13) Uani 1 1 d . . .
H62 H 0.5405 0.2222 0.0438 0.027 Uiso 1 1 calc R . .
C63 C 0.6346(3) 0.2665(5) 0.02887(15) 0.0292(15) Uani 1 1 d . . .
H63 H 0.6494 0.2002 0.0222 0.035 Uiso 1 1 calc R . .
C64 C 0.6766(3) 0.3500(5) 0.02603(16) 0.0367(18) Uani 1 1 d . . .
H64 H 0.7205 0.3409 0.0172 0.044 Uiso 1 1 calc R . .
C65 C 0.6565(3) 0.4461(5) 0.03564(16) 0.0330(16) Uani 1 1 d . . .
H65 H 0.6864 0.5028 0.0336 0.040 Uiso 1 1 calc R . .
C66 C 0.5924(3) 0.4606(5) 0.04837(15) 0.0257(14) Uani 1 1 d . . .
H66 H 0.5784 0.5271 0.0552 0.031 Uiso 1 1 calc R . .
C67 C 0.4481(3) 0.3247(4) 0.10347(13) 0.0142(11) Uani 1 1 d . . .
C68 C 0.3911(3) 0.3516(4) 0.12171(13) 0.0196(13) Uani 1 1 d . . .
H68 H 0.3644 0.4094 0.1153 0.024 Uiso 1 1 calc R . .
C69 C 0.3736(3) 0.2932(4) 0.14937(13) 0.0224(13) Uani 1 1 d . . .
H69 H 0.3354 0.3118 0.1621 0.027 Uiso 1 1 calc R . .
C70 C 0.4117(3) 0.2085(4) 0.15825(15) 0.0253(14) Uani 1 1 d . . .
H70 H 0.3989 0.1679 0.1768 0.030 Uiso 1 1 calc R . .
C71 C 0.4687(3) 0.1816(4) 0.14030(14) 0.0228(14) Uani 1 1 d . . .
H71 H 0.4951 0.1237 0.1468 0.027 Uiso 1 1 calc R . .
C72 C 0.4868(3) 0.2399(4) 0.11283(14) 0.0211(13) Uani 1 1 d . . .
H72 H 0.5255 0.2218 0.1004 0.025 Uiso 1 1 calc R . .
C73 C 0.4560(3) 0.5313(4) 0.07613(13) 0.0188(12) Uani 1 1 d . . .
C74 C 0.4819(3) 0.5664(4) 0.10659(15) 0.0249(14) Uani 1 1 d . . .
H74 H 0.4982 0.5187 0.1228 0.030 Uiso 1 1 calc R . .
C75 C 0.4840(3) 0.6701(4) 0.11323(16) 0.0287(15) Uani 1 1 d . . .
H75 H 0.5016 0.6944 0.1340 0.034 Uiso 1 1 calc R . .
C76 C 0.4600(3) 0.7390(4) 0.08927(16) 0.0286(15) Uani 1 1 d . . .
H76 H 0.4625 0.8108 0.0935 0.034 Uiso 1 1 calc R . .
C77 C 0.4331(3) 0.7046(4) 0.06003(16) 0.0272(15) Uani 1 1 d . . .
H77 H 0.4154 0.7526 0.0442 0.033 Uiso 1 1 calc R . .
C78 C 0.4308(3) 0.6009(4) 0.05273(14) 0.0199(13) Uani 1 1 d . . .
H78 H 0.4123 0.5776 0.0320 0.024 Uiso 1 1 calc R . .
P4 P 0.10297(7) 0.97853(11) 0.24824(4) 0.0172(3) Uani 1 1 d . . .
C79 C 0.1392(3) 1.0312(4) 0.21106(13) 0.0183(12) Uani 1 1 d . . .
C80 C 0.1242(3) 1.1318(4) 0.20251(14) 0.0227(13) Uani 1 1 d . . .
H80 H 0.0946 1.1712 0.2159 0.027 Uiso 1 1 calc R . .
C81 C 0.1526(3) 1.1754(4) 0.17428(14) 0.0263(14) Uani 1 1 d . . .
H81 H 0.1421 1.2443 0.1682 0.032 Uiso 1 1 calc R . .
C82 C 0.1958(3) 1.1179(5) 0.15521(14) 0.0295(15) Uani 1 1 d . . .
H82 H 0.2155 1.1478 0.1360 0.035 Uiso 1 1 calc R . .
C83 C 0.2110(3) 1.0180(5) 0.16360(15) 0.0300(15) Uani 1 1 d . . .
H83 H 0.2410 0.9794 0.1502 0.036 Uiso 1 1 calc R . .
C84 C 0.1828(3) 0.9732(5) 0.19142(14) 0.0245(13) Uani 1 1 d . . .
H84 H 0.1930 0.9039 0.1971 0.029 Uiso 1 1 calc R . .
C85 C 0.1461(3) 0.8616(4) 0.25997(14) 0.0191(12) Uani 1 1 d . . .
C86 C 0.1320(3) 0.7730(4) 0.24135(15) 0.0260(14) Uani 1 1 d . . .
H86 H 0.0997 0.7752 0.2234 0.031 Uiso 1 1 calc R . .
C87 C 0.1651(3) 0.6824(4) 0.24910(16) 0.0299(15) Uani 1 1 d . . .
H87 H 0.1575 0.6231 0.2357 0.036 Uiso 1 1 calc R . .
C88 C 0.2093(3) 0.6773(5) 0.27628(15) 0.0288(15) Uani 1 1 d . . .
H88 H 0.2306 0.6141 0.2821 0.035 Uiso 1 1 calc R . .
C89 C 0.2222(3) 0.7643(5) 0.29472(16) 0.0287(15) Uani 1 1 d . . .
H89 H 0.2527 0.7606 0.3133 0.034 Uiso 1 1 calc R . .
C90 C 0.1919(3) 0.8570(5) 0.28692(15) 0.0234(13) Uani 1 1 d . . .
H90 H 0.2020 0.9168 0.2997 0.028 Uiso 1 1 calc R . .
C91 C 0.1123(3) 1.0745(4) 0.28044(14) 0.0200(13) Uani 1 1 d . . .
C92 C 0.0587(3) 1.1031(4) 0.30012(16) 0.0279(15) Uani 1 1 d . . .
H92 H 0.0156 1.0718 0.2970 0.033 Uiso 1 1 calc R . .
C93 C 0.0685(4) 1.1773(5) 0.32418(17) 0.0380(18) Uani 1 1 d . . .
H93 H 0.0317 1.1984 0.3375 0.046 Uiso 1 1 calc R . .
C94 C 0.1320(4) 1.2216(5) 0.32903(16) 0.0348(17) Uani 1 1 d . . .
H94 H 0.1386 1.2717 0.3461 0.042 Uiso 1 1 calc R . .
C95 C 0.1851(4) 1.1938(4) 0.30947(15) 0.0301(15) Uani 1 1 d . . .
H95 H 0.2282 1.2251 0.3128 0.036 Uiso 1 1 calc R . .
C96 C 0.1758(3) 1.1201(4) 0.28493(14) 0.0244(14) Uani 1 1 d . . .
H96 H 0.2124 1.1006 0.2712 0.029 Uiso 1 1 calc R . .
C97 C 0.0146(3) 0.9508(4) 0.24125(14) 0.0172(12) Uani 1 1 d . . .
C98 C -0.0175(3) 0.9819(5) 0.21162(14) 0.0249(13) Uani 1 1 d . . .
H98 H 0.0071 1.0145 0.1944 0.030 Uiso 1 1 calc R . .
C99 C -0.0872(3) 0.9637(5) 0.20788(15) 0.0315(15) Uani 1 1 d . . .
H99 H -0.1103 0.9839 0.1879 0.038 Uiso 1 1 calc R . .
C100 C -0.1223(3) 0.9168(4) 0.23297(14) 0.0223(13) Uani 1 1 d . . .
H10A H -0.1694 0.9040 0.2301 0.027 Uiso 1 1 calc R . .
C101 C -0.0895(3) 0.8882(4) 0.26232(14) 0.0202(13) Uani 1 1 d . . .
H10B H -0.1145 0.8582 0.2799 0.024 Uiso 1 1 calc R . .
C102 C -0.0211(3) 0.9030(4) 0.26627(14) 0.0189(12) Uani 1 1 d . . .
H10C H 0.0018 0.8804 0.2861 0.023 Uiso 1 1 calc R . .
O1 O 0.0864(3) 0.8853(5) 0.33996(15) 0.0723(18) Uani 1 1 d . . .
C103 C 0.0852(5) 0.7996(7) 0.3535(2) 0.068(3) Uani 1 1 d . . .
C104 C 0.1234(6) 0.7824(7) 0.3841(2) 0.094(3) Uani 1 1 d . . .
H10D H 0.1439 0.8472 0.3916 0.141 Uiso 1 1 calc R . .
H10E H 0.1590 0.7316 0.3801 0.141 Uiso 1 1 calc R . .
H10F H 0.0931 0.7566 0.4013 0.141 Uiso 1 1 calc R . .
C105 C 0.0498(6) 0.7131(7) 0.3389(3) 0.094(3) Uani 1 1 d . . .
H10G H 0.0245 0.7355 0.3189 0.141 Uiso 1 1 calc R . .
H10H H 0.0184 0.6848 0.3552 0.141 Uiso 1 1 calc R . .
H10I H 0.0826 0.6601 0.3328 0.141 Uiso 1 1 calc R . .
O2 O -0.1750(4) -0.0005(5) 0.55258(17) 0.080(2) Uani 1 1 d . . .
C106 C -0.1595(5) -0.0517(7) 0.5778(2) 0.061(2) Uani 1 1 d . . .
C107 C -0.2090(5) -0.1116(9) 0.5943(3) 0.099(3) Uani 1 1 d . . .
H10J H -0.2532 -0.1022 0.5832 0.149 Uiso 1 1 calc R . .
H10K H -0.2116 -0.0895 0.6177 0.149 Uiso 1 1 calc R . .
H10L H -0.1962 -0.1844 0.5935 0.149 Uiso 1 1 calc R . .
C108 C -0.0870(5) -0.0545(9) 0.5901(3) 0.099(3) Uani 1 1 d . . .
H10M H -0.0598 -0.0075 0.5767 0.149 Uiso 1 1 calc R . .
H10N H -0.0693 -0.1246 0.5880 0.149 Uiso 1 1 calc R . .
H10O H -0.0848 -0.0333 0.6136 0.149 Uiso 1 1 calc R . .
O3 O 0.5255(6) 0.1178(7) -0.0069(3) 0.051(3) Uani 0.50 1 d P . .
C110 C 0.5745(8) -0.0442(11) -0.0182(4) 0.046(4) Uani 0.50 1 d PD . .
C109 C 0.5282(4) 0.0232(7) -0.0062(2) 0.086(4) Uani 1 1 d D . .

loop_
_atom_site_aniso_label
_atom_site_aniso_U_11
_atom_site_aniso_U_22
_atom_site_aniso_U_33
_atom_site_aniso_U_23
_atom_site_aniso_U_13
_atom_site_aniso_U_12
Pt1 0.01350(12) 0.02328(12) 0.01379(11) 0.00458(9) 0.00327(8) 0.00445(9)
Cl1 0.0210(8) 0.0200(7) 0.0154(7) -0.0018(5) 0.0052(5) -0.0049(5)
Cl2 0.0216(12) 0.0159(11) 0.0167(9) -0.0033(7) 0.0048(10) -0.0026(10)
C2' 0.042(13) 0.041(13) 0.041(13) 0.000(5) -0.001(5) 0.000(5)
F4' 0.036(13) 0.013(9) 0.022(10) -0.001(7) -0.011(10) -0.002(10)
F5' 0.10(2) 0.057(14) 0.069(17) -0.012(12) -0.014(14) 0.066(14)
F6' 0.038(13) 0.025(9) 0.049(12) -0.013(8) 0.021(10) 0.006(8)
Cl3 0.0209(13) 0.0325(13) 0.0286(13) -0.0028(9) -0.0084(10) 0.0010(11)
C3' 0.028(7) 0.024(7) 0.022(7) 0.004(5) -0.001(5) -0.001(5)
F7' 0.033(3) 0.025(2) 0.014(2) -0.0141(19) -0.013(2) 0.006(2)
F8' 0.007(2) 0.028(2) 0.032(3) 0.0062(19) 0.0000(19) -0.0075(18)
F9' 0.019(3) 0.022(2) 0.030(3) 0.0000(19) -0.0136(19) 0.0092(19)
C1 0.029(4) 0.049(4) 0.049(5) 0.014(4) 0.021(4) 0.020(3)
F1 0.039(3) 0.074(3) 0.039(2) 0.023(2) 0.018(2) 0.018(2)
F2 0.047(3) 0.060(3) 0.066(3) 0.038(2) 0.025(2) 0.001(2)
F3 0.062(3) 0.104(4) 0.012(2) 0.011(2) 0.0058(19) 0.029(3)
C2 0.022(4) 0.032(4) 0.022(4) 0.002(3) 0.011(3) 0.001(3)
F4 0.034(3) 0.027(2) 0.024(3) -0.0019(19) 0.018(2) 0.017(2)
F5 0.032(3) 0.026(2) 0.027(2) 0.0087(18) 0.000(2) 0.0087(19)
F6 0.027(3) 0.015(2) 0.052(3) -0.0077(19) -0.011(2) -0.0001(19)
Cl2' 0.029(6) 0.032(5) 0.026(6) 0.007(4) -0.008(5) 0.010(5)
C3 0.016(4) 0.010(4) 0.012(4) -0.007(3) 0.007(3) -0.009(3)
F7 0.033(3) 0.025(2) 0.014(2) -0.0141(19) -0.013(2) 0.006(2)
F8 0.007(2) 0.028(2) 0.032(3) 0.0062(19) 0.0000(19) -0.0075(18)
F9 0.019(3) 0.022(2) 0.030(3) 0.0000(19) -0.0136(19) 0.0092(19)
Cl3' 0.050(6) 0.031(5) 0.101(9) 0.015(5) -0.036(6) -0.020(4)
Pt2 0.01922(13) 0.02192(12) 0.01680(12) 0.00188(9) -0.00337(9) 0.00003(10)
Cl4 0.0171(8) 0.0313(8) 0.0201(7) 0.0071(6) -0.0041(6) -0.0035(6)
Cl5 0.0272(10) 0.0361(9) 0.0329(9) -0.0147(7) 0.0118(7) -0.0090(7)
Cl6 0.0319(10) 0.0305(8) 0.0415(10) 0.0019(7) 0.0068(8) -0.0065(7)
F10 0.137(5) 0.032(2) 0.049(3) 0.023(2) -0.044(3) -0.038(3)
F11 0.124(5) 0.061(3) 0.033(3) 0.004(2) 0.004(3) -0.015(3)
F12 0.055(3) 0.101(4) 0.064(3) 0.051(3) -0.039(3) -0.031(3)
F13 0.076(4) 0.055(3) 0.123(5) 0.025(3) 0.014(3) 0.041(3)
F14 0.060(3) 0.062(3) 0.143(4) -0.068(3) 0.011(3) -0.013(2)
F15 0.040(3) 0.075(3) 0.049(3) -0.027(2) -0.002(2) 0.012(2)
F16 0.036(3) 0.064(3) 0.086(4) -0.036(3) -0.008(2) 0.015(2)
F17 0.028(3) 0.096(4) 0.048(3) 0.002(2) 0.005(2) -0.026(2)
F18 0.042(3) 0.056(3) 0.055(3) -0.011(2) -0.006(2) -0.011(2)
C4 0.060(6) 0.029(4) 0.035(4) 0.005(3) -0.003(4) -0.009(4)
C5 0.048(5) 0.041(4) 0.048(5) -0.001(4) -0.009(4) 0.015(4)
C6 0.030(3) 0.036(3) 0.036(3) 0.004(3) -0.022(3) 0.011(3)
P1 0.0091(7) 0.0110(6) 0.0132(7) 0.0004(5) -0.0006(5) -0.0002(5)
C7 0.011(3) 0.016(3) 0.012(3) 0.002(2) -0.002(2) 0.003(2)
C8 0.025(4) 0.016(3) 0.022(3) -0.002(2) 0.000(3) 0.001(2)
C9 0.037(4) 0.022(3) 0.022(3) 0.004(2) 0.007(3) 0.000(3)
C10 0.024(4) 0.024(3) 0.015(3) -0.004(2) 0.003(2) 0.008(3)
C11 0.012(3) 0.015(3) 0.026(3) -0.003(2) -0.003(2) 0.005(2)
C12 0.016(3) 0.015(3) 0.015(3) 0.000(2) 0.000(2) 0.001(2)
C13 0.013(3) 0.011(3) 0.015(3) -0.0012(19) -0.004(2) -0.003(2)
C14 0.015(3) 0.015(3) 0.022(3) -0.001(2) 0.002(2) -0.003(2)
C15 0.028(4) 0.028(3) 0.013(3) 0.006(2) 0.006(3) -0.005(3)
C16 0.035(4) 0.017(3) 0.020(3) 0.006(2) -0.011(3) -0.002(3)
C17 0.016(3) 0.014(3) 0.023(3) 0.003(2) -0.009(2) -0.002(2)
C18 0.016(3) 0.014(3) 0.018(3) 0.001(2) -0.001(2) -0.001(2)
C19 0.009(3) 0.009(2) 0.017(3) 0.004(2) -0.001(2) 0.000(2)
C20 0.019(3) 0.013(3) 0.017(3) 0.003(2) -0.003(2) 0.001(2)
C21 0.013(3) 0.015(3) 0.024(3) 0.001(2) 0.005(2) 0.006(2)
C22 0.009(3) 0.018(3) 0.025(3) 0.003(2) -0.002(2) 0.004(2)
C23 0.016(3) 0.021(3) 0.024(3) 0.001(2) -0.003(2) -0.002(2)
C24 0.016(3) 0.015(3) 0.019(3) 0.000(2) 0.001(2) 0.001(2)
C25 0.009(3) 0.013(3) 0.013(3) 0.002(2) 0.005(2) 0.000(2)
C26 0.015(3) 0.019(3) 0.017(3) -0.003(2) -0.004(2) 0.001(2)
C27 0.021(3) 0.013(3) 0.022(3) 0.004(2) 0.000(2) 0.000(2)
C28 0.013(3) 0.014(3) 0.024(3) -0.005(2) 0.006(2) -0.005(2)
C29 0.014(3) 0.023(3) 0.016(3) -0.003(2) -0.004(2) 0.002(2)
C30 0.006(2) 0.016(2) 0.013(2) 0.0015(19) 0.003(2) -0.0012(19)
P2 0.0131(8) 0.0239(8) 0.0171(7) 0.0007(6) 0.0011(6) 0.0018(6)
C31 0.016(3) 0.028(3) 0.015(3) 0.000(2) -0.003(2) -0.004(2)
C32 0.018(4) 0.031(3) 0.027(3) -0.001(3) 0.000(3) 0.002(3)
C33 0.034(5) 0.034(4) 0.049(5) 0.001(3) -0.015(4) 0.012(3)
C34 0.047(5) 0.034(4) 0.033(4) 0.014(3) -0.007(3) -0.009(3)
C35 0.036(4) 0.036(4) 0.024(4) 0.004(3) -0.005(3) -0.013(3)
C36 0.026(4) 0.026(3) 0.018(3) -0.003(2) 0.002(3) -0.006(3)
C37 0.017(3) 0.022(3) 0.019(3) 0.005(2) 0.002(2) 0.004(2)
C38 0.027(4) 0.026(3) 0.022(3) 0.001(2) 0.005(3) 0.002(3)
C39 0.041(5) 0.026(3) 0.035(4) -0.002(3) 0.020(3) -0.003(3)
C40 0.029(4) 0.039(4) 0.040(4) 0.005(3) 0.023(3) 0.010(3)
C41 0.018(4) 0.055(4) 0.038(4) 0.015(3) 0.006(3) 0.004(3)
C42 0.011(3) 0.046(4) 0.024(3) 0.002(3) 0.000(2) 0.004(3)
C43 0.010(3) 0.023(3) 0.027(3) 0.000(2) 0.002(2) 0.004(2)
C44 0.021(4) 0.023(3) 0.030(4) 0.001(3) 0.007(3) 0.001(3)
C45 0.037(5) 0.038(4) 0.036(4) -0.011(3) -0.001(3) -0.005(3)
C46 0.030(4) 0.027(4) 0.059(5) -0.011(3) 0.004(4) -0.003(3)
C47 0.018(4) 0.022(3) 0.052(5) 0.004(3) -0.002(3) 0.001(3)
C48 0.011(3) 0.034(3) 0.030(4) 0.003(3) -0.003(3) 0.004(3)
C49 0.017(3) 0.030(3) 0.015(3) 0.001(2) 0.004(2) 0.004(3)
C50 0.020(4) 0.031(3) 0.023(3) 0.003(3) 0.003(3) 0.000(3)
C51 0.019(4) 0.039(4) 0.036(4) 0.008(3) 0.000(3) 0.004(3)
C52 0.020(4) 0.052(4) 0.032(4) 0.005(3) -0.001(3) -0.002(3)
C53 0.020(4) 0.036(4) 0.020(3) 0.003(3) 0.000(3) -0.007(3)
C54 0.018(3) 0.028(3) 0.021(3) 0.000(2) 0.002(3) 0.000(3)
P3 0.0139(8) 0.0195(7) 0.0124(7) 0.0000(5) 0.0003(6) -0.0034(6)
C55 0.021(3) 0.015(3) 0.013(3) 0.000(2) -0.003(2) -0.004(2)
C56 0.025(4) 0.041(4) 0.024(3) -0.009(3) -0.003(3) 0.013(3)
C57 0.050(5) 0.049(4) 0.027(4) -0.025(3) -0.017(3) 0.020(4)
C58 0.033(4) 0.033(4) 0.028(4) -0.006(3) -0.015(3) -0.001(3)
C59 0.018(4) 0.041(4) 0.026(4) 0.005(3) 0.000(3) -0.013(3)
C60 0.028(4) 0.045(4) 0.017(3) -0.007(3) 0.002(3) -0.012(3)
C61 0.015(3) 0.029(3) 0.015(3) 0.006(2) 0.000(2) -0.001(2)
C62 0.019(3) 0.030(3) 0.018(3) 0.007(2) 0.003(3) 0.004(3)
C63 0.020(4) 0.045(4) 0.022(3) 0.010(3) 0.000(3) 0.010(3)
C64 0.015(4) 0.061(5) 0.034(4) 0.026(3) 0.007(3) 0.011(3)
C65 0.020(4) 0.044(4) 0.035(4) 0.020(3) 0.000(3) -0.008(3)
C66 0.019(3) 0.033(4) 0.025(3) 0.008(3) -0.004(3) -0.007(3)
C67 0.010(3) 0.020(3) 0.013(3) 0.001(2) 0.002(2) -0.002(2)
C68 0.023(4) 0.020(3) 0.016(3) 0.001(2) 0.002(2) 0.007(2)
C69 0.023(4) 0.031(3) 0.014(3) 0.005(2) 0.010(2) 0.009(3)
C70 0.024(4) 0.031(3) 0.021(3) 0.009(3) 0.001(3) -0.001(3)
C71 0.024(4) 0.024(3) 0.020(3) 0.008(2) 0.005(3) 0.011(3)
C72 0.015(3) 0.032(3) 0.017(3) 0.002(2) 0.004(2) -0.001(3)
C73 0.017(3) 0.023(3) 0.016(3) 0.003(2) 0.007(2) -0.006(2)
C74 0.025(4) 0.025(3) 0.024(3) -0.001(3) -0.004(3) -0.001(3)
C75 0.031(4) 0.027(3) 0.028(4) -0.012(3) -0.002(3) -0.006(3)
C76 0.033(4) 0.020(3) 0.034(4) -0.010(3) 0.014(3) -0.005(3)
C77 0.025(4) 0.025(3) 0.031(4) 0.005(3) 0.010(3) 0.007(3)
C78 0.016(3) 0.024(3) 0.020(3) -0.001(2) 0.003(2) 0.001(2)
P4 0.0126(8) 0.0187(7) 0.0203(7) -0.0036(6) 0.0038(6) -0.0034(6)
C79 0.013(3) 0.026(3) 0.016(3) -0.004(2) 0.004(2) -0.007(2)
C80 0.022(4) 0.022(3) 0.024(3) -0.006(2) 0.009(3) -0.006(3)
C81 0.033(4) 0.025(3) 0.021(3) 0.001(2) 0.003(3) -0.010(3)
C82 0.024(4) 0.050(4) 0.015(3) 0.002(3) 0.002(3) -0.016(3)
C83 0.024(4) 0.045(4) 0.022(3) -0.004(3) 0.008(3) 0.006(3)
C84 0.020(3) 0.032(3) 0.022(3) -0.002(3) 0.003(2) 0.004(3)
C85 0.010(3) 0.022(3) 0.025(3) 0.001(2) 0.008(2) 0.003(2)
C86 0.023(4) 0.029(3) 0.026(3) -0.002(3) -0.001(3) 0.004(3)
C87 0.033(4) 0.024(3) 0.033(4) -0.004(3) 0.004(3) 0.005(3)
C88 0.026(4) 0.029(3) 0.031(4) 0.006(3) 0.005(3) 0.007(3)
C89 0.016(4) 0.040(4) 0.030(4) 0.011(3) 0.002(3) 0.002(3)
C90 0.012(3) 0.031(3) 0.027(3) -0.001(3) 0.004(3) -0.009(3)
C91 0.019(3) 0.016(3) 0.025(3) -0.005(2) 0.004(3) -0.002(2)
C92 0.025(4) 0.023(3) 0.036(4) -0.004(3) 0.014(3) -0.003(3)
C93 0.048(5) 0.032(4) 0.034(4) -0.015(3) 0.015(3) -0.002(3)
C94 0.053(5) 0.023(3) 0.028(4) -0.005(3) 0.006(3) -0.011(3)
C95 0.037(4) 0.024(3) 0.029(4) -0.001(3) 0.000(3) -0.014(3)
C96 0.025(4) 0.024(3) 0.024(3) -0.002(2) 0.004(3) -0.005(3)
C97 0.013(3) 0.016(3) 0.024(3) -0.008(2) 0.004(2) -0.001(2)
C98 0.020(3) 0.036(3) 0.019(3) 0.001(3) 0.001(2) -0.011(3)
C99 0.022(4) 0.052(4) 0.020(3) 0.006(3) -0.004(3) -0.005(3)
C100 0.011(3) 0.029(3) 0.027(3) -0.005(3) 0.002(3) -0.005(2)
C101 0.019(3) 0.017(3) 0.025(3) 0.000(2) 0.006(3) -0.001(2)
C102 0.021(3) 0.016(3) 0.020(3) 0.004(2) 0.002(2) 0.001(2)
O1 0.077(5) 0.067(4) 0.074(5) 0.006(3) 0.019(4) 0.017(3)
C103 0.089(8) 0.068(6) 0.047(5) 0.019(5) 0.007(5) 0.049(6)
C104 0.144(8) 0.051(4) 0.085(6) -0.006(4) -0.036(5) -0.001(4)
C105 0.144(8) 0.051(4) 0.085(6) -0.006(4) -0.036(5) -0.001(4)
O2 0.086(6) 0.074(4) 0.080(5) 0.009(4) -0.017(4) 0.003(4)
C106 0.066(7) 0.057(5) 0.059(6) 0.000(4) -0.009(5) 0.008(5)
C107 0.054(5) 0.170(8) 0.073(5) -0.001(5) -0.008(4) -0.016(5)
C108 0.054(5) 0.170(8) 0.073(5) -0.001(5) -0.008(4) -0.016(5)
O3 0.071(8) 0.028(5) 0.055(7) -0.003(5) 0.015(6) -0.010(5)
C110 0.055(11) 0.037(8) 0.047(9) -0.013(7) 0.001(8) 0.005(7)
C109 0.177(13) 0.054(6) 0.027(5) 0.007(4) -0.007(6) -0.045(6)

loop_
_atom_type_symbol
_atom_type_description
_atom_type_scat_dispersion_real
_atom_type_scat_dispersion_imag
_atom_type_scat_source
C C 0.0033 0.0016 'International Tables Vol C Tables 4.2.6.8 and 6.1.1.4'
H H 0.0000 0.0000 'International Tables Vol C Tables 4.2.6.8 and 6.1.1.4'
F F 0.0171 0.0103 'International Tables Vol C Tables 4.2.6.8 and 6.1.1.4'
P P 0.1023 0.0942 'International Tables Vol C Tables 4.2.6.8 and 6.1.1.4'
Cl Cl 0.1484 0.1585 'International Tables Vol C Tables 4.2.6.8 and 6.1.1.4'
Pt Pt -1.7033 8.3905 'International Tables Vol C Tables 4.2.6.8 and 6.1.1.4'
O O 0.0106 0.0060 'International Tables Vol C Tables 4.2.6.8 and 6.1.1.4'

loop_
_geom_angle_atom_site_label_1
_geom_angle_atom_site_label_2
_geom_angle_atom_site_label_3
_geom_angle
_geom_angle_site_symmetry_3
C3' Pt1 C2' 102.2(9) .
C3' Pt1 C2 80.7(6) .
C2' Pt1 C2 170.3(7) .
C3' Pt1 C3 174.8(6) .
C2' Pt1 C3 80.7(7) .
C2 Pt1 C3 95.8(4) .
C3' Pt1 C1 85.3(5) .
C2' Pt1 C1 80.6(7) .
C2 Pt1 C1 90.5(3) .
C3 Pt1 C1 90.9(3) .
C3' Pt1 Cl1 97.2(5) .
C2' Pt1 Cl1 93.3(7) .
C2 Pt1 Cl1 95.5(3) .
C3 Pt1 Cl1 86.9(3) .
C1 Pt1 Cl1 173.77(19) .
C3' Pt1 Cl3 10.8(5) .
C2' Pt1 Cl3 97.4(7) .
C2 Pt1 Cl3 87.0(3) .
C3 Pt1 Cl3 174.3(3) .
C1 Pt1 Cl3 94.0(2) .
Cl1 Pt1 Cl3 87.87(7) .
C3' Pt1 Cl2 93.0(5) .
C2' Pt1 Cl2 12.0(7) .
C2 Pt1 Cl2 173.5(3) .
C3 Pt1 Cl2 90.4(3) .
C1 Pt1 Cl2 87.4(2) .
Cl1 Pt1 Cl2 86.77(6) .
Cl3 Pt1 Cl2 87.07(8) .
C3' Pt1 Cl3' 166.7(5) .
C2' Pt1 Cl3' 91.0(7) .
C2 Pt1 Cl3' 86.0(4) .
C3 Pt1 Cl3' 10.7(4) .
C1 Pt1 Cl3' 95.4(4) .
Cl1 Pt1 Cl3' 83.5(3) .
Cl3 Pt1 Cl3' 168.3(3) .
Cl2 Pt1 Cl3' 100.3(2) .
C3' Pt1 Cl2' 85.5(5) .
C2' Pt1 Cl2' 172.2(7) .
C2 Pt1 Cl2' 11.7(3) .
C3 Pt1 Cl2' 91.7(3) .
C1 Pt1 Cl2' 101.5(3) .
Cl1 Pt1 Cl2' 84.4(3) .
Cl3 Pt1 Cl2' 90.0(2) .
Cl2 Pt1 Cl2' 170.8(3) .
Cl3' Pt1 Cl2' 81.4(3) .
F5' C2' F4' 114.1(19) .
F5' C2' F6' 111.6(17) .
F4' C2' F6' 105.7(17) .
F5' C2' Pt1 115.8(14) .
F4' C2' Pt1 101.5(12) .
F6' C2' Pt1 107.1(12) .
F8' C3' F7' 101.6(13) .
F8' C3' F9' 98.5(13) .
F7' C3' F9' 103.2(14) .
F8' C3' Pt1 124.3(13) .
F7' C3' Pt1 112.5(11) .
F9' C3' Pt1 114.0(11) .
F2 C1 F1 104.5(6) .
F2 C1 F3 105.9(6) .
F1 C1 F3 103.2(5) .
F2 C1 Pt1 114.7(5) .
F1 C1 Pt1 112.7(4) .
F3 C1 Pt1 114.7(5) .
F5 C2 F6 105.0(7) .
F5 C2 F4 104.3(8) .
F6 C2 F4 100.9(7) .
F5 C2 Pt1 118.2(6) .
F6 C2 Pt1 113.7(6) .
F4 C2 Pt1 112.8(6) .
F9 C3 F7 106.0(8) .
F9 C3 F8 104.0(7) .
F7 C3 F8 100.5(6) .
F9 C3 Pt1 119.5(5) .
F7 C3 Pt1 112.6(6) .
F8 C3 Pt1 112.3(6) .
C5 Pt2 C4 91.9(3) .
C5 Pt2 C6 91.3(3) .
C4 Pt2 C6 92.3(3) .
C5 Pt2 Cl4 88.6(2) .
C4 Pt2 Cl4 176.3(2) .
C6 Pt2 Cl4 91.31(17) .
C5 Pt2 Cl5 175.0(2) .
C4 Pt2 Cl5 92.8(2) .
C6 Pt2 Cl5 87.00(18) .
Cl4 Pt2 Cl5 86.82(5) .
C5 Pt2 Cl6 92.8(3) .
C4 Pt2 Cl6 88.3(2) .
C6 Pt2 Cl6 175.89(18) .
Cl4 Pt2 Cl6 88.01(5) .
Cl5 Pt2 Cl6 88.91(5) .
F12 C4 F10 107.7(6) .
F12 C4 F11 100.9(6) .
F10 C4 F11 104.6(6) .
F12 C4 Pt2 116.5(5) .
F10 C4 Pt2 114.4(5) .
F11 C4 Pt2 111.3(5) .
F14 C5 F13 107.2(6) .
F14 C5 F15 104.7(6) .
F13 C5 F15 100.1(6) .
F14 C5 Pt2 116.2(6) .
F13 C5 Pt2 114.5(5) .
F15 C5 Pt2 112.5(5) .
F17 C6 F16 111.0(6) .
F17 C6 F18 103.3(5) .
F16 C6 F18 104.3(5) .
F17 C6 Pt2 114.4(4) .
F16 C6 Pt2 112.9(5) .
F18 C6 Pt2 110.1(5) .
C19 P1 C25 108.9(2) .
C19 P1 C7 107.6(2) .
C25 P1 C7 109.5(2) .
C19 P1 C13 111.3(2) .
C25 P1 C13 110.1(2) .
C7 P1 C13 109.4(2) .
C12 C7 C8 119.8(5) .
C12 C7 P1 120.4(4) .
C8 C7 P1 119.6(4) .
C9 C8 C7 119.4(5) .
C8 C9 C10 120.8(5) .
C9 C10 C11 120.1(5) .
C10 C11 C12 119.9(5) .
C11 C12 C7 120.0(5) .
C18 C13 C14 120.1(5) .
C18 C13 P1 119.8(4) .
C14 C13 P1 120.0(4) .
C15 C14 C13 118.8(5) .
C16 C15 C14 120.7(5) .
C17 C16 C15 120.0(5) .
C16 C17 C18 121.4(5) .
C17 C18 C13 119.1(5) .
C24 C19 C20 119.7(5) .
C24 C19 P1 120.8(4) .
C20 C19 P1 119.4(4) .
C21 C20 C19 119.6(5) .
C20 C21 C22 120.3(5) .
C21 C22 C23 120.4(5) .
C22 C23 C24 119.7(5) .
C19 C24 C23 120.2(5) .
C30 C25 C26 119.6(5) .
C30 C25 P1 120.8(4) .
C26 C25 P1 119.5(4) .
C27 C26 C25 120.1(5) .
C28 C27 C26 119.8(5) .
C27 C28 C29 120.3(5) .
C30 C29 C28 120.1(5) .
C29 C30 C25 120.1(5) .
C43 P2 C31 111.9(3) .
C43 P2 C49 110.6(3) .
C31 P2 C49 106.7(3) .
C43 P2 C37 107.2(3) .
C31 P2 C37 107.7(3) .
C49 P2 C37 112.7(3) .
C32 C31 C36 120.1(5) .
C32 C31 P2 120.9(4) .
C36 C31 P2 118.9(4) .
C31 C32 C33 119.2(6) .
C34 C33 C32 120.6(6) .
C33 C34 C35 120.0(6) .
C36 C35 C34 120.2(6) .
C35 C36 C31 119.9(6) .
C42 C37 C38 120.9(5) .
C42 C37 P2 119.0(4) .
C38 C37 P2 119.9(5) .
C39 C38 C37 118.7(6) .
C40 C39 C38 120.8(6) .
C39 C40 C41 120.8(6) .
C42 C41 C40 119.2(6) .
C41 C42 C37 119.5(6) .
C44 C43 C48 120.0(5) .
C44 C43 P2 121.5(4) .
C48 C43 P2 118.5(4) .
C43 C44 C45 119.7(6) .
C46 C45 C44 119.4(6) .
C47 C46 C45 121.6(6) .
C46 C47 C48 119.5(6) .
C47 C48 C43 119.9(6) .
C50 C49 C54 119.1(6) .
C50 C49 P2 122.3(5) .
C54 C49 P2 118.7(4) .
C51 C50 C49 120.3(6) .
C50 C51 C52 119.5(6) .
C53 C52 C51 120.4(6) .
C54 C53 C52 120.6(6) .
C53 C54 C49 120.1(6) .
C73 P3 C55 110.0(3) .
C73 P3 C67 108.0(2) .
C55 P3 C67 108.5(2) .
C73 P3 C61 108.1(3) .
C55 P3 C61 110.4(3) .
C67 P3 C61 111.9(3) .
C56 C55 C60 118.9(5) .
C56 C55 P3 122.9(5) .
C60 C55 P3 118.2(4) .
C55 C56 C57 120.3(6) .
C58 C57 C56 120.6(6) .
C57 C58 C59 119.9(6) .
C60 C59 C58 120.1(6) .
C59 C60 C55 120.1(6) .
C62 C61 C66 119.4(5) .
C62 C61 P3 121.7(4) .
C66 C61 P3 118.9(4) .
C61 C62 C63 120.2(6) .
C64 C63 C62 119.5(6) .
C65 C64 C63 121.3(6) .
C64 C65 C66 119.9(6) .
C65 C66 C61 119.7(6) .
C72 C67 C68 120.1(5) .
C72 C67 P3 122.6(4) .
C68 C67 P3 117.1(4) .
C69 C68 C67 119.5(5) .
C70 C69 C68 120.0(5) .
C69 C70 C71 120.7(5) .
C72 C71 C70 119.7(5) .
C71 C72 C67 119.9(5) .
C78 C73 C74 119.8(5) .
C78 C73 P3 121.0(4) .
C74 C73 P3 118.8(4) .
C75 C74 C73 120.1(6) .
C74 C75 C76 119.4(6) .
C77 C76 C75 120.4(5) .
C76 C77 C78 121.2(6) .
C77 C78 C73 119.0(5) .
C97 P4 C79 110.4(3) .
C97 P4 C91 109.6(3) .
C79 P4 C91 107.0(3) .
C97 P4 C85 108.9(3) .
C79 P4 C85 110.0(3) .
C91 P4 C85 111.0(3) .
C80 C79 C84 120.2(5) .
C80 C79 P4 118.5(4) .
C84 C79 P4 121.3(4) .
C79 C80 C81 119.9(5) .
C82 C81 C80 119.6(6) .
C83 C82 C81 120.8(5) .
C82 C83 C84 120.4(6) .
C83 C84 C79 119.2(6) .
C90 C85 C86 119.8(5) .
C90 C85 P4 122.3(4) .
C86 C85 P4 118.0(5) .
C87 C86 C85 119.7(6) .
C86 C87 C88 120.5(6) .
C89 C88 C87 119.3(6) .
C88 C89 C90 121.6(6) .
C89 C90 C85 119.0(6) .
C92 C91 C96 120.5(5) .
C92 C91 P4 121.8(5) .
C96 C91 P4 117.7(4) .
C93 C92 C91 119.4(6) .
C92 C93 C94 120.2(6) .
C95 C94 C93 120.6(6) .
C94 C95 C96 119.9(6) .
C95 C96 C91 119.4(6) .
C102 C97 C98 121.2(5) .
C102 C97 P4 118.9(4) .
C98 C97 P4 119.8(4) .
C97 C98 C99 118.1(5) .
C100 C99 C98 120.4(6) .
C99 C100 C101 120.4(6) .
C102 C101 C100 120.3(5) .
C101 C102 C97 119.6(5) .
O1 C103 C105 122.7(9) .
O1 C103 C104 119.7(10) .
C105 C103 C104 117.5(8) .
O2 C106 C107 120.8(10) .
O2 C106 C108 119.8(9) .
C107 C106 C108 119.4(9) .
O3 C109 C110 131.6(9) .
O3 C109 C109 114.5(11) 3_655
C110 C109 C109 113.6(12) 3_655

loop_
_geom_bond_atom_site_label_1
_geom_bond_atom_site_label_2
_geom_bond_distance
_geom_bond_site_symmetry_2
Pt1 C3' 1.940(19) .
Pt1 C2' 1.992(11) .
Pt1 C2 1.995(9) .
Pt1 C3 1.996(10) .
Pt1 C1 2.033(7) .
Pt1 Cl1 2.4044(13) .
Pt1 Cl3 2.445(2) .
Pt1 Cl2 2.448(2) .
Pt1 Cl3' 2.485(5) .
Pt1 Cl2' 2.486(5) .
C2' F5' 1.285(17) .
C2' F4' 1.308(18) .
C2' F6' 1.349(18) .
C3' F8' 1.323(16) .
C3' F7' 1.368(16) .
C3' F9' 1.396(17) .
C1 F2 1.324(8) .
C1 F1 1.356(7) .
C1 F3 1.364(8) .
C2 F5 1.302(10) .
C2 F6 1.377(11) .
C2 F4 1.392(9) .
C3 F9 1.299(11) .
C3 F7 1.406(9) .
C3 F8 1.412(10) .
Pt2 C5 2.016(7) .
Pt2 C4 2.048(7) .
Pt2 C6 2.106(7) .
Pt2 Cl4 2.4106(13) .
Pt2 Cl5 2.4140(15) .
Pt2 Cl6 2.4320(16) .
F10 C4 1.307(7) .
F11 C4 1.400(8) .
F12 C4 1.291(9) .
F13 C5 1.351(8) .
F14 C5 1.292(9) .
F15 C5 1.380(9) .
F16 C6 1.299(7) .
F17 C6 1.249(7) .
F18 C6 1.383(7) .
P1 C19 1.790(5) .
P1 C25 1.791(5) .
P1 C7 1.799(5) .
P1 C13 1.805(5) .
C7 C12 1.386(7) .
C7 C8 1.396(7) .
C8 C9 1.371(8) .
C9 C10 1.377(7) .
C10 C11 1.379(7) .
C11 C12 1.383(7) .
C13 C18 1.400(7) .
C13 C14 1.404(7) .
C14 C15 1.389(7) .
C15 C16 1.387(8) .
C16 C17 1.362(8) .
C17 C18 1.383(7) .
C19 C24 1.384(7) .
C19 C20 1.414(7) .
C20 C21 1.377(7) .
C21 C22 1.387(7) .
C22 C23 1.389(7) .
C23 C24 1.392(8) .
C25 C30 1.389(7) .
C25 C26 1.394(7) .
C26 C27 1.386(7) .
C27 C28 1.379(8) .
C28 C29 1.386(7) .
C29 C30 1.381(7) .
P2 C43 1.788(6) .
P2 C31 1.792(6) .
P2 C49 1.796(6) .
P2 C37 1.807(6) .
C31 C32 1.379(8) .
C31 C36 1.407(8) .
C32 C33 1.404(8) .
C33 C34 1.378(10) .
C34 C35 1.387(9) .
C35 C36 1.377(8) .
C37 C42 1.391(8) .
C37 C38 1.393(8) .
C38 C39 1.373(8) .
C39 C40 1.366(9) .
C40 C41 1.397(9) .
C41 C42 1.377(8) .
C43 C44 1.391(8) .
C43 C48 1.398(8) .
C44 C45 1.394(8) .
C45 C46 1.379(9) .
C46 C47 1.375(9) .
C47 C48 1.386(8) .
C49 C50 1.390(8) .
C49 C54 1.413(8) .
C50 C51 1.377(8) .
C51 C52 1.398(9) .
C52 C53 1.373(9) .
C53 C54 1.359(8) .
P3 C73 1.792(6) .
P3 C55 1.792(6) .
P3 C67 1.800(5) .
P3 C61 1.801(6) .
C55 C56 1.378(7) .
C55 C60 1.409(8) .
C56 C57 1.381(9) .
C57 C58 1.373(9) .
C58 C59 1.381(8) .
C59 C60 1.374(8) .
C61 C62 1.379(8) .
C61 C66 1.409(8) .
C62 C63 1.398(8) .
C63 C64 1.372(9) .
C64 C65 1.369(9) .
C65 C66 1.385(9) .
C67 C72 1.388(7) .
C67 C68 1.399(7) .
C68 C69 1.391(7) .
C69 C70 1.375(8) .
C70 C71 1.392(8) .
C71 C72 1.387(7) .
C73 C78 1.388(7) .
C73 C74 1.389(8) .
C74 C75 1.374(8) .
C75 C76 1.388(9) .
C76 C77 1.351(9) .
C77 C78 1.379(7) .
P4 C97 1.798(6) .
P4 C79 1.799(5) .
P4 C91 1.800(5) .
P4 C85 1.800(6) .
C79 C80 1.383(8) .
C79 C84 1.398(7) .
C80 C81 1.391(7) .
C81 C82 1.377(8) .
C82 C83 1.374(8) .
C83 C84 1.383(8) .
C85 C90 1.393(8) .
C85 C86 1.396(8) .
C86 C87 1.380(8) .
C87 C88 1.382(9) .
C88 C89 1.371(8) .
C89 C90 1.379(8) .
C91 C92 1.382(8) .
C91 C96 1.397(8) .
C92 C93 1.373(8) .
C93 C94 1.389(9) .
C94 C95 1.369(9) .
C95 C96 1.381(8) .
C97 C102 1.382(7) .
C97 C98 1.393(8) .
C98 C99 1.400(8) .
C99 C100 1.374(8) .
C100 C101 1.380(8) .
C101 C102 1.371(8) .
O1 C103 1.238(9) .
C103 C105 1.441(13) .
C103 C104 1.443(12) .
O2 C106 1.241(10) .
C106 C107 1.422(12) .
C106 C108 1.505(13) .
O3 C109 1.231(11) .
C110 C109 1.361(10) .
C109 C109 1.368(10) 3_655
